data_4117820
loop_
_publ_author_name
'Ayumi Takaoka'
'Marc-Etienne Moret'
'Jonas C. Peters'

_publ_section_title
;
 A Ru(I) Metalloradical That Catalyzes Nitrene Coupling to Azoarenes from
 Arylazides
;
_journal_name_full 'Journal of the American Chemical Society'
_journal_page_first 6695
_journal_page_last 6706
_journal_paper_doi 10.1021/ja211603f
_journal_volume 134
_journal_year 2012
_chemical_formula_sum 'C47 H69 F6 N O2 P4 Ru Si'
_chemical_formula_weight 1047.07
_chemical_name_systematic
; 
 ? 
;
_space_group_IT_number 14
_symmetry_cell_setting monoclinic
_symmetry_space_group_name_Hall '-P 2ybc'
_symmetry_space_group_name_H-M 'P 1 21/c 1'
_atom_sites_solution_hydrogens geom
_atom_sites_solution_primary direct
_atom_sites_solution_secondary difmap
_audit_creation_method SHELXL-97
_cell_angle_alpha 90.00
_cell_angle_beta 92.074(2)
_cell_angle_gamma 90.00
_cell_formula_units_Z 4
_cell_length_a 12.6608(6)
_cell_length_b 13.3290(6)
_cell_length_c 28.9276(13)
_cell_measurement_reflns_used 9918
_cell_measurement_temperature 100(2)
_cell_measurement_theta_max 44.31
_cell_measurement_theta_min 2.35
_cell_volume 4878.5(4)
_computing_cell_refinement 'Bruker SMART'
_computing_data_collection 'Bruker SMART'
_computing_data_reduction 'Bruker SAINT'
_computing_molecular_graphics 'Bruker SHELXTL'
_computing_publication_material 'Bruker SHELXTL'
_computing_structure_refinement 'SHELXL-97 (Sheldrick, 1997)'
_computing_structure_solution 'SHELXS-97 (Sheldrick, 1990)'
_diffrn_ambient_temperature 100(2)
_diffrn_measured_fraction_theta_full 0.995
_diffrn_measured_fraction_theta_max 0.995
_diffrn_measurement_device_type 'CCD area detector'
_diffrn_measurement_method 'phi and omega scans'
_diffrn_radiation_monochromator graphite
_diffrn_radiation_source 'fine-focus sealed tube'
_diffrn_radiation_type MoK\a
_diffrn_radiation_wavelength 0.71073
_diffrn_reflns_av_R_equivalents 0.0428
_diffrn_reflns_av_sigmaI/netI 0.0239
_diffrn_reflns_limit_h_max 25
_diffrn_reflns_limit_h_min -25
_diffrn_reflns_limit_k_max 26
_diffrn_reflns_limit_k_min -26
_diffrn_reflns_limit_l_max 57
_diffrn_reflns_limit_l_min -56
_diffrn_reflns_number 350218
_diffrn_reflns_theta_full 45.16
_diffrn_reflns_theta_max 45.16
_diffrn_reflns_theta_min 2.08
_exptl_absorpt_coefficient_mu 0.538
_exptl_absorpt_correction_T_max 0.8595
_exptl_absorpt_correction_T_min 0.8215
_exptl_absorpt_correction_type multi-scan
_exptl_crystal_colour yellow
_exptl_crystal_density_diffrn 1.426
_exptl_crystal_description block
_exptl_crystal_F_000 2184
_exptl_crystal_size_max 0.38
_exptl_crystal_size_mid 0.30
_exptl_crystal_size_min 0.29
_refine_diff_density_max 2.275
_refine_diff_density_min -1.046
_refine_diff_density_rms 0.106
_refine_ls_extinction_method none
_refine_ls_goodness_of_fit_ref 1.062
_refine_ls_hydrogen_treatment mixed
_refine_ls_matrix_type full
_refine_ls_number_parameters 636
_refine_ls_number_reflns 40397
_refine_ls_number_restraints 474
_refine_ls_restrained_S_all 1.334
_refine_ls_R_factor_all 0.0560
_refine_ls_R_factor_gt 0.0386
_refine_ls_shift/su_max 0.008
_refine_ls_shift/su_mean 0.000
_refine_ls_structure_factor_coef Fsqd
_refine_ls_weighting_details 'calc w=1/[\s^2^(Fo^2^)+(0.0517P)^2^+2.8559P] where P=(Fo^2^+2Fc^2^)/3'
_refine_ls_weighting_scheme calc
_refine_ls_wR_factor_gt 0.1005
_refine_ls_wR_factor_ref 0.1133
_reflns_number_gt 32287
_reflns_number_total 40397
_reflns_threshold_expression >2sigma(I)
_cod_data_source_file ja211603f_si_002_3.cif
_cod_data_source_block ayt14
_cod_original_sg_symbol_H-M 'P 1 21/c 1 '
_cod_database_code 4117820

loop_
_symmetry_equiv_pos_as_xyz
'x, y, z'
'-x, y+1/2, -z+1/2'
'-x, -y, -z'
'x, -y-1/2, z-1/2'

loop_
_atom_site_label
_atom_site_type_symbol
_atom_site_fract_x
_atom_site_fract_y
_atom_site_fract_z
_atom_site_U_iso_or_equiv
_atom_site_adp_type
_atom_site_occupancy
_atom_site_symmetry_multiplicity
_atom_site_calc_flag
_atom_site_refinement_flags
_atom_site_disorder_assembly
_atom_site_disorder_group
Ru Ru 0.265181(7) 0.293070(7) 0.139792(3) 0.01144(2) Uani 1 1 d . . .
P3 P 0.20589(3) 0.21524(2) 0.071347(11) 0.01470(5) Uani 1 1 d . . .
P1 P 0.17206(2) 0.44458(2) 0.129383(10) 0.01149(4) Uani 1 1 d . . .
P2 P 0.58835(3) 0.40205(3) 0.178347(11) 0.01464(5) Uani 1 1 d . . .
Si Si 0.37584(3) 0.37977(3) 0.090291(11) 0.01132(5) Uani 1 1 d . . .
C18 C 0.23955(9) 0.29249(8) 0.02125(4) 0.01371(15) Uani 1 1 d . . .
C1 C 0.36290(9) 0.51791(9) 0.10266(4) 0.01314(15) Uani 1 1 d . . .
C13 C 0.31624(9) 0.36718(9) 0.02952(4) 0.01280(14) Uani 1 1 d . . .
N N 0.47359(9) 0.39352(10) 0.19750(4) 0.01852(17) Uani 1 1 d . . .
C14 C 0.33796(9) 0.43385(10) -0.00639(4) 0.01588(17) Uani 1 1 d . . .
H14 H 0.3885 0.4856 -0.0011 0.019 Uiso 1 1 calc R . .
C6 C 0.26870(9) 0.54614(9) 0.12312(4) 0.01431(15) Uani 1 1 d . . .
C12 C 0.60690(9) 0.35288(9) 0.12011(4) 0.01472(16) Uani 1 1 d . . .
C15 C 0.28704(10) 0.42574(11) -0.04964(4) 0.01843(19) Uani 1 1 d . . .
H15 H 0.3018 0.4724 -0.0734 0.022 Uiso 1 1 calc R . .
C2 C 0.43273(10) 0.59306(10) 0.08925(4) 0.01710(18) Uani 1 1 d . . .
H2 H 0.4952 0.5751 0.0740 0.021 Uiso 1 1 calc R . .
C7 C 0.52370(9) 0.34771(9) 0.08556(4) 0.01382(15) Uani 1 1 d . . .
C10 C 0.73384(10) 0.29006(12) 0.06557(5) 0.0216(2) Uani 1 1 d . . .
H10 H 0.8040 0.2709 0.0590 0.026 Uiso 1 1 calc R . .
C17 C 0.19056(11) 0.28265(10) -0.02283(4) 0.01872(19) Uani 1 1 d . . .
H17 H 0.1408 0.2303 -0.0286 0.022 Uiso 1 1 calc R . .
C11 C 0.70965(10) 0.32336(11) 0.10959(5) 0.01882(19) Uani 1 1 d . . .
H11 H 0.7640 0.3262 0.1331 0.023 Uiso 1 1 calc R . .
C8 C 0.55201(10) 0.31297(11) 0.04176(4) 0.01790(18) Uani 1 1 d . . .
H8 H 0.4984 0.3083 0.0180 0.021 Uiso 1 1 calc R . .
C16 C 0.21429(11) 0.34889(11) -0.05808(4) 0.0203(2) Uani 1 1 d . . .
H16 H 0.1810 0.3418 -0.0879 0.024 Uiso 1 1 calc R . .
C9 C 0.65457(11) 0.28515(12) 0.03148(5) 0.0215(2) Uani 1 1 d . . .
H9 H 0.6700 0.2629 0.0013 0.026 Uiso 1 1 calc R . .
C3 C 0.41193(13) 0.69359(11) 0.09796(5) 0.0218(2) Uani 1 1 d . . .
H3 H 0.4602 0.7438 0.0889 0.026 Uiso 1 1 calc R . .
C5 C 0.24781(12) 0.64747(10) 0.13208(5) 0.0207(2) Uani 1 1 d . . .
H5 H 0.1843 0.6662 0.1463 0.025 Uiso 1 1 calc R . .
C42 C 0.41221(10) 0.22381(10) 0.17090(4) 0.01675(18) Uani 1 1 d . . .
H42 H 0.4741 0.2106 0.1543 0.020 Uiso 1 1 calc R . .
O1 O 0.17187(9) 0.08749(10) 0.19935(5) 0.0274(2) Uani 1 1 d . . .
C22 C 0.08707(10) 0.49231(10) 0.17616(4) 0.01689(18) Uani 1 1 d . . .
H22 H 0.0457 0.5494 0.1623 0.020 Uiso 1 1 calc R . .
C19 C 0.08444(9) 0.46592(9) 0.07578(4) 0.01571(16) Uani 1 1 d . . .
H19 H 0.1100 0.4190 0.0517 0.019 Uiso 1 1 calc R . .
C37 C 0.40205(9) 0.31793(10) 0.19470(4) 0.01603(17) Uani 1 1 d . . .
C38 C 0.30282(10) 0.33453(11) 0.21467(4) 0.01796(19) Uani 1 1 d . . .
H38 H 0.2888 0.3993 0.2268 0.022 Uiso 1 1 calc R . .
C25 C 0.61816(10) 0.53620(10) 0.17447(4) 0.01734(18) Uani 1 1 d . . .
H25 H 0.5937 0.5574 0.1427 0.021 Uiso 1 1 calc R . .
C41 C 0.33178(10) 0.15104(10) 0.17191(5) 0.01885(19) Uani 1 1 d . . .
H41 H 0.3399 0.0901 0.1554 0.023 Uiso 1 1 calc R . .
C39 C 0.22297(10) 0.25979(12) 0.21766(4) 0.0206(2) Uani 1 1 d . . .
H39 H 0.1600 0.2733 0.2334 0.025 Uiso 1 1 calc R . .
C28 C 0.68722(11) 0.34248(12) 0.21737(5) 0.0214(2) Uani 1 1 d . . .
H28 H 0.7593 0.3591 0.2066 0.026 Uiso 1 1 calc R . .
C40 C 0.23832(10) 0.16666(11) 0.19716(5) 0.0205(2) Uani 1 1 d . . .
C24 C 0.14845(12) 0.53586(13) 0.21864(5) 0.0237(2) Uani 1 1 d . . .
H24A H 0.1126 0.5963 0.2293 0.036 Uiso 1 1 calc R . .
H24B H 0.2205 0.5529 0.2101 0.036 Uiso 1 1 calc R . .
H24C H 0.1513 0.4859 0.2435 0.036 Uiso 1 1 calc R . .
C23 C 0.00500(11) 0.41590(11) 0.19198(5) 0.0205(2) Uani 1 1 d . . .
H23A H 0.0407 0.3629 0.2101 0.031 Uiso 1 1 calc R . .
H23B H -0.0316 0.3863 0.1648 0.031 Uiso 1 1 calc R . .
H23C H -0.0465 0.4498 0.2111 0.031 Uiso 1 1 calc R . .
C20 C -0.03195(11) 0.43979(14) 0.08247(6) 0.0249(3) Uani 1 1 d . . .
H20A H -0.0623 0.4877 0.1040 0.037 Uiso 1 1 calc R . .
H20B H -0.0370 0.3718 0.0951 0.037 Uiso 1 1 calc R . .
H20C H -0.0709 0.4431 0.0526 0.037 Uiso 1 1 calc R . .
C32 C 0.01010(13) 0.17092(14) 0.10931(6) 0.0260(3) Uani 1 1 d . . .
H32A H -0.0670 0.1699 0.1050 0.039 Uiso 1 1 calc R . .
H32B H 0.0307 0.2235 0.1315 0.039 Uiso 1 1 calc R . .
H32C H 0.0347 0.1057 0.1210 0.039 Uiso 1 1 calc R . .
C21 C 0.08984(14) 0.57138(12) 0.05514(5) 0.0250(3) Uani 1 1 d . . .
H21A H 0.0412 0.5759 0.0281 0.038 Uiso 1 1 calc R . .
H21B H 0.1621 0.5850 0.0458 0.038 Uiso 1 1 calc R . .
H21C H 0.0696 0.6207 0.0783 0.038 Uiso 1 1 calc R . .
C26 C 0.73681(12) 0.55852(12) 0.17791(5) 0.0232(2) Uani 1 1 d . . .
H26A H 0.7488 0.6296 0.1712 0.035 Uiso 1 1 calc R . .
H26B H 0.7734 0.5171 0.1555 0.035 Uiso 1 1 calc R . .
H26C H 0.7642 0.5431 0.2092 0.035 Uiso 1 1 calc R . .
C4 C 0.32021(14) 0.72048(10) 0.12001(6) 0.0240(2) Uani 1 1 d . . .
H4 H 0.3070 0.7890 0.1268 0.029 Uiso 1 1 calc R . .
C31 C 0.06000(12) 0.19234(12) 0.06296(5) 0.0226(2) Uani 1 1 d . . .
H31 H 0.0288 0.2572 0.0517 0.027 Uiso 1 1 calc R . .
C27 C 0.55562(14) 0.60008(13) 0.20805(6) 0.0259(3) Uani 1 1 d . . .
H27A H 0.5785 0.5841 0.2399 0.039 Uiso 1 1 calc R . .
H27B H 0.4800 0.5857 0.2037 0.039 Uiso 1 1 calc R . .
H27C H 0.5684 0.6713 0.2020 0.039 Uiso 1 1 calc R . .
C29 C 0.67381(15) 0.22811(14) 0.21709(7) 0.0311(3) Uani 1 1 d . . .
H29A H 0.7295 0.1975 0.2368 0.047 Uiso 1 1 calc R . .
H29B H 0.6788 0.2030 0.1854 0.047 Uiso 1 1 calc R . .
H29C H 0.6045 0.2107 0.2289 0.047 Uiso 1 1 calc R . .
C43 C 0.07437(13) 0.10442(17) 0.22183(6) 0.0324(4) Uani 1 1 d . . .
H43A H 0.0893 0.1220 0.2543 0.049 Uiso 1 1 calc R . .
H43B H 0.0313 0.0433 0.2202 0.049 Uiso 1 1 calc R . .
H43C H 0.0359 0.1595 0.2064 0.049 Uiso 1 1 calc R . .
C30 C 0.67711(15) 0.38263(16) 0.26674(5) 0.0304(3) Uani 1 1 d . . .
H30A H 0.6070 0.3661 0.2778 0.046 Uiso 1 1 calc R . .
H30B H 0.6865 0.4556 0.2668 0.046 Uiso 1 1 calc R . .
H30C H 0.7314 0.3518 0.2871 0.046 Uiso 1 1 calc R . .
C34 C 0.26339(18) 0.09270(12) 0.05413(7) 0.0334(4) Uani 1 1 d . . .
H34 H 0.2325 0.0790 0.0225 0.040 Uiso 1 1 calc R . .
O2 O 0.5871(2) 0.05979(16) 0.13691(8) 0.0645(6) Uani 1 1 d . . .
C33 C 0.0222(2) 0.11203(19) 0.02786(7) 0.0429(5) Uani 1 1 d . . .
H33A H 0.0427 0.0454 0.0394 0.064 Uiso 1 1 calc R . .
H33B H 0.0547 0.1242 -0.0019 0.064 Uiso 1 1 calc R . .
H33C H -0.0549 0.1154 0.0237 0.064 Uiso 1 1 calc R . .
C35 C 0.3801(2) 0.09741(17) 0.04842(9) 0.0407(5) Uani 1 1 d . . .
H35A H 0.4154 0.1139 0.0782 0.061 Uiso 1 1 calc R . .
H35B H 0.3961 0.1492 0.0257 0.061 Uiso 1 1 calc R . .
H35C H 0.4054 0.0323 0.0377 0.061 Uiso 1 1 calc R . .
C36 C 0.2316(2) 0.00236(14) 0.08346(9) 0.0448(6) Uani 1 1 d . . .
H36A H 0.2100 -0.0532 0.0631 0.067 Uiso 1 1 calc R . .
H36B H 0.1726 0.0212 0.1027 0.067 Uiso 1 1 calc R . .
H36C H 0.2919 -0.0185 0.1034 0.067 Uiso 1 1 calc R . .
C44 C 0.6461(3) 0.0231(2) 0.09921(12) 0.0546(7) Uani 1 1 d . . .
H44A H 0.7223 0.0382 0.1041 0.066 Uiso 1 1 calc R . .
H44B H 0.6208 0.0538 0.0697 0.066 Uiso 1 1 calc R . .
C47 C 0.6042(3) -0.0127(2) 0.17292(13) 0.0607(8) Uani 1 1 d . . .
H47A H 0.5476 -0.0089 0.1956 0.073 Uiso 1 1 calc R . .
H47B H 0.6732 -0.0014 0.1893 0.073 Uiso 1 1 calc R . .
C45 C 0.6273(3) -0.0879(2) 0.09883(13) 0.0633(9) Uani 1 1 d . . .
H45A H 0.6909 -0.1245 0.0892 0.076 Uiso 1 1 calc R . .
H45B H 0.5670 -0.1056 0.0777 0.076 Uiso 1 1 calc R . .
C46 C 0.6027(4) -0.1120(2) 0.14926(14) 0.0672(9) Uani 1 1 d . . .
H46A H 0.5325 -0.1441 0.1511 0.081 Uiso 1 1 calc R . .
H46B H 0.6568 -0.1573 0.1633 0.081 Uiso 1 1 calc R . .
P4 P 0.0421(4) 0.1723(3) -0.15544(10) 0.0282(5) Uani 0.550(6) 1 d PDU A 1
F1 F 0.0311(7) 0.2912(4) -0.1551(3) 0.082(2) Uani 0.550(6) 1 d PDU A 1
F2 F 0.1596(3) 0.2037(3) -0.1621(3) 0.089(2) Uani 0.550(6) 1 d PDU A 1
F3 F 0.0738(7) 0.1526(6) -0.1058(2) 0.114(3) Uani 0.550(6) 1 d PDU A 1
F4 F 0.0137(7) 0.1910(5) -0.20767(12) 0.113(3) Uani 0.550(6) 1 d PDU A 1
F5 F -0.0758(3) 0.1416(4) -0.14944(18) 0.0744(14) Uani 0.550(6) 1 d PDU A 1
F6 F 0.0705(6) 0.0611(3) -0.1705(2) 0.101(2) Uani 0.550(6) 1 d PDU A 1
P4B P 0.0285(5) 0.1747(3) -0.15427(15) 0.0284(6) Uani 0.450(6) 1 d PDU A 2
F1B F 0.0253(6) 0.2857(5) -0.1412(3) 0.071(2) Uani 0.450(6) 1 d PDU A 2
F2B F 0.1079(6) 0.1631(5) -0.19317(18) 0.093(3) Uani 0.450(6) 1 d PDU A 2
F3B F 0.1135(8) 0.1598(5) -0.1145(3) 0.117(4) Uani 0.450(6) 1 d PDU A 2
F4B F -0.0575(6) 0.1944(6) -0.1942(4) 0.129(4) Uani 0.450(6) 1 d PDU A 2
F5B F -0.0523(9) 0.1907(6) -0.1161(4) 0.156(4) Uani 0.450(6) 1 d PDU A 2
F6B F 0.0194(8) 0.0604(3) -0.1515(3) 0.126(3) Uani 0.450(6) 1 d PDU A 2

loop_
_atom_site_aniso_label
_atom_site_aniso_U_11
_atom_site_aniso_U_22
_atom_site_aniso_U_33
_atom_site_aniso_U_23
_atom_site_aniso_U_13
_atom_site_aniso_U_12
Ru 0.01050(3) 0.01409(3) 0.00974(3) 0.00298(2) 0.00046(2) -0.00059(2)
P3 0.01903(13) 0.01153(10) 0.01365(11) -0.00017(8) 0.00202(9) -0.00158(9)
P1 0.01013(10) 0.01380(10) 0.01058(9) -0.00055(8) 0.00097(7) -0.00065(8)
P2 0.01285(11) 0.01975(12) 0.01119(10) 0.00266(9) -0.00163(8) -0.00170(9)
Si 0.00998(11) 0.01476(12) 0.00923(10) 0.00206(9) 0.00048(8) -0.00013(9)
C18 0.0152(4) 0.0144(4) 0.0115(3) -0.0002(3) 0.0004(3) -0.0002(3)
C1 0.0119(3) 0.0160(4) 0.0114(3) 0.0014(3) -0.0001(3) -0.0022(3)
C13 0.0122(3) 0.0161(4) 0.0101(3) 0.0012(3) 0.0005(3) -0.0001(3)
N 0.0147(4) 0.0261(5) 0.0148(4) 0.0001(3) 0.0006(3) -0.0036(3)
C14 0.0144(4) 0.0215(5) 0.0117(4) 0.0041(3) 0.0002(3) -0.0027(3)
C6 0.0142(4) 0.0142(4) 0.0146(4) -0.0014(3) 0.0015(3) -0.0018(3)
C12 0.0117(4) 0.0183(4) 0.0141(4) 0.0015(3) -0.0001(3) -0.0006(3)
C15 0.0179(4) 0.0255(5) 0.0117(4) 0.0048(3) -0.0011(3) -0.0017(4)
C2 0.0156(4) 0.0203(5) 0.0153(4) 0.0037(3) -0.0004(3) -0.0055(3)
C7 0.0114(3) 0.0182(4) 0.0118(3) 0.0016(3) 0.0009(3) 0.0006(3)
C10 0.0127(4) 0.0288(6) 0.0234(5) -0.0019(4) 0.0023(4) 0.0027(4)
C17 0.0220(5) 0.0203(5) 0.0136(4) -0.0009(3) -0.0021(3) -0.0035(4)
C11 0.0116(4) 0.0245(5) 0.0202(5) -0.0003(4) -0.0007(3) 0.0003(4)
C8 0.0137(4) 0.0257(5) 0.0143(4) -0.0011(4) 0.0013(3) 0.0030(4)
C16 0.0222(5) 0.0257(5) 0.0126(4) 0.0013(4) -0.0035(4) -0.0023(4)
C9 0.0160(4) 0.0301(6) 0.0185(5) -0.0033(4) 0.0034(4) 0.0043(4)
C3 0.0261(6) 0.0189(5) 0.0205(5) 0.0024(4) -0.0003(4) -0.0088(4)
C5 0.0235(5) 0.0154(4) 0.0233(5) -0.0036(4) 0.0045(4) -0.0015(4)
C42 0.0131(4) 0.0204(4) 0.0168(4) 0.0061(3) 0.0004(3) 0.0001(3)
O1 0.0202(4) 0.0298(5) 0.0322(6) 0.0166(4) 0.0007(4) -0.0075(4)
C22 0.0148(4) 0.0203(5) 0.0159(4) -0.0035(3) 0.0041(3) 0.0003(3)
C19 0.0143(4) 0.0183(4) 0.0145(4) 0.0000(3) -0.0013(3) 0.0021(3)
C37 0.0133(4) 0.0230(5) 0.0118(4) 0.0043(3) -0.0002(3) -0.0009(3)
C38 0.0150(4) 0.0273(5) 0.0117(4) 0.0030(4) 0.0009(3) -0.0004(4)
C25 0.0184(4) 0.0206(5) 0.0128(4) 0.0009(3) -0.0021(3) -0.0031(4)
C41 0.0162(4) 0.0190(5) 0.0213(5) 0.0088(4) -0.0002(4) -0.0003(4)
C39 0.0140(4) 0.0331(6) 0.0147(4) 0.0084(4) 0.0020(3) -0.0008(4)
C28 0.0178(5) 0.0272(6) 0.0188(5) 0.0073(4) -0.0050(4) -0.0018(4)
C40 0.0153(4) 0.0265(6) 0.0195(5) 0.0128(4) -0.0007(4) -0.0030(4)
C24 0.0221(5) 0.0318(7) 0.0175(5) -0.0093(5) 0.0042(4) -0.0018(5)
C23 0.0155(4) 0.0257(6) 0.0209(5) -0.0019(4) 0.0064(4) -0.0014(4)
C20 0.0136(5) 0.0358(7) 0.0248(6) 0.0008(5) -0.0033(4) 0.0005(5)
C32 0.0231(6) 0.0327(7) 0.0222(6) 0.0035(5) 0.0005(4) -0.0109(5)
C21 0.0323(7) 0.0223(5) 0.0201(5) 0.0056(4) -0.0041(5) 0.0029(5)
C26 0.0210(5) 0.0285(6) 0.0200(5) 0.0023(4) -0.0031(4) -0.0088(5)
C4 0.0317(7) 0.0148(4) 0.0257(6) -0.0021(4) 0.0023(5) -0.0052(4)
C31 0.0234(6) 0.0259(6) 0.0185(5) -0.0023(4) 0.0000(4) -0.0123(5)
C27 0.0300(7) 0.0261(6) 0.0216(6) -0.0055(5) 0.0022(5) -0.0023(5)
C29 0.0306(8) 0.0267(7) 0.0354(8) 0.0124(6) -0.0080(6) 0.0021(6)
C43 0.0180(5) 0.0509(10) 0.0282(7) 0.0205(7) 0.0002(5) -0.0095(6)
C30 0.0323(8) 0.0428(9) 0.0157(5) 0.0080(5) -0.0067(5) -0.0048(7)
C34 0.0496(11) 0.0163(5) 0.0353(8) 0.0018(5) 0.0161(8) 0.0060(6)
O2 0.0963(18) 0.0393(9) 0.0574(13) -0.0019(9) -0.0021(12) 0.0266(11)
C33 0.0515(12) 0.0478(11) 0.0296(8) -0.0135(8) 0.0036(8) -0.0317(10)
C35 0.0469(12) 0.0313(8) 0.0445(11) -0.0012(8) 0.0095(9) 0.0132(8)
C36 0.0727(17) 0.0167(6) 0.0458(11) 0.0056(6) 0.0133(11) 0.0025(8)
C44 0.0584(17) 0.0368(11) 0.0691(19) 0.0016(12) 0.0079(14) -0.0056(11)
C47 0.079(2) 0.0387(13) 0.0635(19) -0.0004(12) -0.0116(16) 0.0041(13)
C45 0.083(2) 0.0337(12) 0.074(2) -0.0100(12) 0.0151(18) 0.0072(13)
C46 0.095(3) 0.0347(12) 0.072(2) -0.0008(13) 0.0035(19) -0.0118(15)
P4 0.0371(12) 0.0294(9) 0.0184(6) -0.0067(5) 0.0037(6) -0.0107(7)
F1 0.124(5) 0.0219(15) 0.099(5) 0.009(2) 0.000(4) 0.0063(19)
F2 0.0445(19) 0.057(2) 0.166(6) -0.008(3) 0.025(3) -0.0177(16)
F3 0.165(7) 0.119(5) 0.055(3) 0.032(3) -0.054(3) -0.058(5)
F4 0.170(7) 0.145(5) 0.0213(13) 0.015(2) -0.010(2) -0.065(5)
F5 0.0393(16) 0.101(3) 0.084(3) 0.001(3) 0.0140(17) -0.0302(19)
F6 0.134(5) 0.044(2) 0.125(5) -0.051(3) 0.007(4) -0.008(2)
P4B 0.0369(14) 0.0162(7) 0.0327(11) -0.0035(5) 0.0099(6) -0.0049(6)
F1B 0.069(3) 0.048(3) 0.093(5) -0.043(3) -0.045(3) 0.034(2)
F2B 0.120(5) 0.112(5) 0.050(3) 0.033(3) 0.055(3) 0.061(4)
F3B 0.169(8) 0.082(5) 0.092(5) -0.058(4) -0.092(5) 0.090(5)
F4B 0.085(4) 0.125(6) 0.168(7) -0.075(5) -0.085(5) 0.032(4)
F5B 0.205(8) 0.098(5) 0.175(7) 0.056(5) 0.161(7) 0.075(5)
F6B 0.182(8) 0.0156(14) 0.187(8) -0.013(3) 0.093(6) -0.020(3)

loop_
_atom_type_symbol
_atom_type_description
_atom_type_scat_dispersion_real
_atom_type_scat_dispersion_imag
_atom_type_scat_source
C C 0.0033 0.0016 'International Tables Vol C Tables 4.2.6.8 and 6.1.1.4'
H H 0.0000 0.0000 'International Tables Vol C Tables 4.2.6.8 and 6.1.1.4'
N N 0.0061 0.0033 'International Tables Vol C Tables 4.2.6.8 and 6.1.1.4'
O O 0.0106 0.0060 'International Tables Vol C Tables 4.2.6.8 and 6.1.1.4'
F F 0.0171 0.0103 'International Tables Vol C Tables 4.2.6.8 and 6.1.1.4'
Si Si 0.0817 0.0704 'International Tables Vol C Tables 4.2.6.8 and 6.1.1.4'
P P 0.1023 0.0942 'International Tables Vol C Tables 4.2.6.8 and 6.1.1.4'
Ru Ru -1.2594 0.8363 'International Tables Vol C Tables 4.2.6.8 and 6.1.1.4'

loop_
_geom_angle_atom_site_label_1
_geom_angle_atom_site_label_2
_geom_angle_atom_site_label_3
_geom_angle
C42 Ru C41 36.48(5)
C42 Ru C38 64.76(5)
C41 Ru C38 75.47(5)
C42 Ru C37 36.64(5)
C41 Ru C37 65.27(5)
C38 Ru C37 35.90(4)
C42 Ru P3 113.26(4)
C41 Ru P3 94.60(4)
C38 Ru P3 165.36(4)
C37 Ru P3 148.10(3)
C42 Ru Si 86.68(3)
C41 Ru Si 116.23(3)
C38 Ru Si 110.70(3)
C37 Ru Si 84.27(3)
P3 Ru Si 83.222(12)
C42 Ru P1 144.25(4)
C41 Ru P1 161.83(4)
C38 Ru P1 90.01(4)
C37 Ru P1 108.78(3)
P3 Ru P1 97.390(11)
Si Ru P1 78.839(11)
C42 Ru C39 75.76(5)
C41 Ru C39 63.06(5)
C38 Ru C39 35.62(5)
C37 Ru C39 64.39(4)
P3 Ru C39 130.14(4)
Si Ru C39 146.23(4)
P1 Ru C39 98.79(4)
C42 Ru C40 64.43(4)
C41 Ru C40 35.56(5)
C38 Ru C40 62.65(5)
C37 Ru C40 75.46(4)
P3 Ru C40 103.03(4)
Si Ru C40 150.71(3)
P1 Ru C40 127.51(4)
C39 Ru C40 33.91(6)
C18 P3 C34 100.15(7)
C18 P3 C31 104.11(6)
C34 P3 C31 102.41(9)
C18 P3 Ru 110.04(4)
C34 P3 Ru 119.96(8)
C31 P3 Ru 117.77(5)
C6 P1 C22 102.90(6)
C6 P1 C19 100.43(6)
C22 P1 C19 101.88(6)
C6 P1 Ru 108.21(4)
C22 P1 Ru 119.88(4)
C19 P1 Ru 120.62(4)
N P2 C12 116.60(6)
N P2 C25 106.63(7)
C12 P2 C25 105.05(6)
N P2 C28 111.66(6)
C12 P2 C28 107.68(7)
C25 P2 C28 108.81(6)
C1 Si C13 103.20(5)
C1 Si C7 108.73(5)
C13 Si C7 105.62(5)
C1 Si Ru 107.93(4)
C13 Si Ru 107.24(4)
C7 Si Ru 122.47(4)
C17 C18 C13 120.04(10)
C17 C18 P3 123.76(9)
C13 C18 P3 116.15(8)
C2 C1 C6 118.71(11)
C2 C1 Si 125.90(9)
C6 C1 Si 115.07(8)
C14 C13 C18 118.43(10)
C14 C13 Si 123.30(9)
C18 C13 Si 118.04(8)
C37 N P2 130.88(11)
C15 C14 C13 121.36(11)
C15 C14 H14 119.3
C13 C14 H14 119.3
C1 C6 C5 120.37(11)
C1 C6 P1 115.05(8)
C5 C6 P1 124.09(9)
C11 C12 C7 120.08(11)
C11 C12 P2 116.80(9)
C7 C12 P2 123.07(9)
C14 C15 C16 119.78(11)
C14 C15 H15 120.1
C16 C15 H15 120.1
C3 C2 C1 120.90(12)
C3 C2 H2 119.6
C1 C2 H2 119.6
C8 C7 C12 116.15(10)
C8 C7 Si 114.58(8)
C12 C7 Si 129.26(8)
C9 C10 C11 119.28(12)
C9 C10 H10 120.4
C11 C10 H10 120.4
C16 C17 C18 120.45(12)
C16 C17 H17 119.8
C18 C17 H17 119.8
C10 C11 C12 121.59(12)
C10 C11 H11 119.2
C12 C11 H11 119.2
C9 C8 C7 123.34(12)
C9 C8 H8 118.3
C7 C8 H8 118.3
C17 C16 C15 119.85(11)
C17 C16 H16 120.1
C15 C16 H16 120.1
C10 C9 C8 119.55(12)
C10 C9 H9 120.2
C8 C9 H9 120.2
C2 C3 C4 119.86(12)
C2 C3 H3 120.1
C4 C3 H3 120.1
C4 C5 C6 119.83(13)
C4 C5 H5 120.1
C6 C5 H5 120.1
C41 C42 C37 120.91(12)
C41 C42 Ru 72.58(7)
C37 C42 Ru 75.24(7)
C41 C42 H42 119.5
C37 C42 H42 119.5
Ru C42 H42 124.2
C40 O1 C43 116.46(15)
C23 C22 C24 109.78(11)
C23 C22 P1 113.77(9)
C24 C22 P1 114.69(9)
C23 C22 H22 105.9
C24 C22 H22 105.9
P1 C22 H22 105.9
C21 C19 C20 108.34(12)
C21 C19 P1 115.10(9)
C20 C19 P1 113.55(9)
C21 C19 H19 106.4
C20 C19 H19 106.4
P1 C19 H19 106.4
N C37 C38 117.34(12)
N C37 C42 127.28(11)
C38 C37 C42 115.25(11)
N C37 Ru 128.69(9)
C38 C37 Ru 69.66(7)
C42 C37 Ru 68.12(7)
C37 C38 C39 123.81(13)
C37 C38 Ru 74.44(7)
C39 C38 Ru 76.27(8)
C37 C38 H38 118.1
C39 C38 H38 118.1
Ru C38 H38 122.5
C26 C25 C27 112.27(12)
C26 C25 P2 112.93(10)
C27 C25 P2 113.02(10)
C26 C25 H25 106.0
C27 C25 H25 106.0
P2 C25 H25 106.0
C42 C41 C40 121.57(14)
C42 C41 Ru 70.94(7)
C40 C41 Ru 77.54(8)
C42 C41 H41 119.2
C40 C41 H41 119.2
Ru C41 H41 123.7
C40 C39 C38 119.17(12)
C40 C39 Ru 73.92(7)
C38 C39 Ru 68.12(7)
C40 C39 H39 120.4
C38 C39 H39 120.4
Ru C39 H39 129.9
C29 C28 C30 109.78(13)
C29 C28 P2 110.72(10)
C30 C28 P2 110.09(12)
C29 C28 H28 108.7
C30 C28 H28 108.7
P2 C28 H28 108.7
O1 C40 C39 125.39(13)
O1 C40 C41 116.00(14)
C39 C40 C41 118.61(12)
O1 C40 Ru 133.20(10)
C39 C40 Ru 72.17(7)
C41 C40 Ru 66.89(7)
C22 C24 H24A 109.5
C22 C24 H24B 109.5
H24A C24 H24B 109.5
C22 C24 H24C 109.5
H24A C24 H24C 109.5
H24B C24 H24C 109.5
C22 C23 H23A 109.5
C22 C23 H23B 109.5
H23A C23 H23B 109.5
C22 C23 H23C 109.5
H23A C23 H23C 109.5
H23B C23 H23C 109.5
C19 C20 H20A 109.5
C19 C20 H20B 109.5
H20A C20 H20B 109.5
C19 C20 H20C 109.5
H20A C20 H20C 109.5
H20B C20 H20C 109.5
C31 C32 H32A 109.5
C31 C32 H32B 109.5
H32A C32 H32B 109.5
C31 C32 H32C 109.5
H32A C32 H32C 109.5
H32B C32 H32C 109.5
C19 C21 H21A 109.5
C19 C21 H21B 109.5
H21A C21 H21B 109.5
C19 C21 H21C 109.5
H21A C21 H21C 109.5
H21B C21 H21C 109.5
C25 C26 H26A 109.5
C25 C26 H26B 109.5
H26A C26 H26B 109.5
C25 C26 H26C 109.5
H26A C26 H26C 109.5
H26B C26 H26C 109.5
C5 C4 C3 120.23(13)
C5 C4 H4 119.9
C3 C4 H4 119.9
C32 C31 C33 108.65(13)
C32 C31 P3 110.64(10)
C33 C31 P3 118.60(14)
C32 C31 H31 106.0
C33 C31 H31 106.0
P3 C31 H31 106.0
C25 C27 H27A 109.5
C25 C27 H27B 109.5
H27A C27 H27B 109.5
C25 C27 H27C 109.5
H27A C27 H27C 109.5
H27B C27 H27C 109.5
C28 C29 H29A 109.5
C28 C29 H29B 109.5
H29A C29 H29B 109.5
C28 C29 H29C 109.5
H29A C29 H29C 109.5
H29B C29 H29C 109.5
O1 C43 H43A 109.5
O1 C43 H43B 109.5
H43A C43 H43B 109.5
O1 C43 H43C 109.5
H43A C43 H43C 109.5
H43B C43 H43C 109.5
C28 C30 H30A 109.5
C28 C30 H30B 109.5
H30A C30 H30B 109.5
C28 C30 H30C 109.5
H30A C30 H30C 109.5
H30B C30 H30C 109.5
C35 C34 C36 111.97(19)
C35 C34 P3 112.97(14)
C36 C34 P3 115.29(14)
C35 C34 H34 105.2
C36 C34 H34 105.2
P3 C34 H34 105.2
C44 O2 C47 104.7(2)
C31 C33 H33A 109.5
C31 C33 H33B 109.5
H33A C33 H33B 109.5
C31 C33 H33C 109.5
H33A C33 H33C 109.5
H33B C33 H33C 109.5
C34 C35 H35A 109.5
C34 C35 H35B 109.5
H35A C35 H35B 109.5
C34 C35 H35C 109.5
H35A C35 H35C 109.5
H35B C35 H35C 109.5
C34 C36 H36A 109.5
C34 C36 H36B 109.5
H36A C36 H36B 109.5
C34 C36 H36C 109.5
H36A C36 H36C 109.5
H36B C36 H36C 109.5
O2 C44 C45 104.8(3)
O2 C44 H44A 110.8
C45 C44 H44A 110.8
O2 C44 H44B 110.8
C45 C44 H44B 110.8
H44A C44 H44B 108.9
O2 C47 C46 105.4(3)
O2 C47 H47A 110.7
C46 C47 H47A 110.7
O2 C47 H47B 110.7
C46 C47 H47B 110.7
H47A C47 H47B 108.8
C44 C45 C46 103.7(3)
C44 C45 H45A 111.0
C46 C45 H45A 111.0
C44 C45 H45B 111.0
C46 C45 H45B 111.0
H45A C45 H45B 109.0
C47 C46 C45 104.5(3)
C47 C46 H46A 110.9
C45 C46 H46A 110.9
C47 C46 H46B 110.9
C45 C46 H46B 110.9
H46A C46 H46B 108.9
F3 P4 F4 177.6(6)
F3 P4 F5 94.1(4)
F4 P4 F5 87.8(4)
F3 P4 F2 86.6(5)
F4 P4 F2 91.5(4)
F5 P4 F2 179.3(4)
F3 P4 F1 100.9(4)
F4 P4 F1 80.2(4)
F5 P4 F1 100.2(5)
F2 P4 F1 79.5(4)
F3 P4 F6 92.5(5)
F4 P4 F6 86.0(4)
F5 P4 F6 90.7(4)
F2 P4 F6 89.4(4)
F1 P4 F6 162.0(5)
F1B P4B F6B 161.5(6)
F1B P4B F2B 107.6(6)
F6B P4B F2B 89.5(4)
F1B P4B F5B 70.4(5)
F6B P4B F5B 92.7(5)
F2B P4B F5B 177.6(5)
F1B P4B F4B 89.8(4)
F6B P4B F4B 98.7(6)
F2B P4B F4B 86.2(5)
F5B P4B F4B 92.4(7)
F1B P4B F3B 88.0(4)
F6B P4B F3B 83.5(5)
F2B P4B F3B 94.3(6)
F5B P4B F3B 87.0(6)
F4B P4B F3B 177.8(5)
P4B F1B F5B 55.3(4)
P4B F5B F1B 54.3(3)

loop_
_geom_bond_atom_site_label_1
_geom_bond_atom_site_label_2
_geom_bond_distance
Ru C42 2.2374(12)
Ru C41 2.2587(12)
Ru C38 2.2693(12)
Ru C37 2.3315(12)
Ru P3 2.3350(3)
Ru Si 2.3439(3)
Ru P1 2.3523(3)
Ru C39 2.3756(12)
Ru C40 2.3979(12)
P3 C18 1.8402(11)
P3 C34 1.8633(16)
P3 C31 1.8791(15)
P1 C6 1.8381(12)
P1 C22 1.8704(12)
P1 C19 1.8950(12)
P2 N 1.5777(12)
P2 C12 1.8306(12)
P2 C25 1.8318(14)
P2 C28 1.8356(13)
Si C1 1.8840(12)
Si C13 1.8953(11)
Si C7 1.9298(11)
C18 C17 1.4039(17)
C18 C13 1.4051(16)
C1 C2 1.4002(16)
C1 C6 1.4019(16)
C13 C14 1.4016(15)
N C37 1.3555(17)
C14 C15 1.3909(17)
C14 H14 0.9500
C6 C5 1.4022(17)
C12 C11 1.4031(17)
C12 C7 1.4273(16)
C15 C16 1.393(2)
C15 H15 0.9500
C2 C3 1.390(2)
C2 H2 0.9500
C7 C8 1.4075(16)
C10 C9 1.383(2)
C10 C11 1.393(2)
C10 H10 0.9500
C17 C16 1.3899(19)
C17 H17 0.9500
C11 H11 0.9500
C8 C9 1.3928(18)
C8 H8 0.9500
C16 H16 0.9500
C9 H9 0.9500
C3 C4 1.392(2)
C3 H3 0.9500
C5 C4 1.390(2)
C5 H5 0.9500
C42 C41 1.4074(18)
C42 C37 1.4389(19)
C42 H42 0.9500
O1 C40 1.3525(18)
O1 C43 1.434(2)
C22 C23 1.5366(19)
C22 C24 1.5434(19)
C22 H22 1.0000
C19 C21 1.5299(19)
C19 C20 1.5332(19)
C19 H19 1.0000
C37 C38 1.4190(17)
C38 C39 1.424(2)
C38 H38 0.9500
C25 C26 1.5310(19)
C25 C27 1.533(2)
C25 H25 1.0000
C41 C40 1.4282(19)
C41 H41 0.9500
C39 C40 1.392(2)
C39 H39 0.9500
C28 C29 1.534(2)
C28 C30 1.535(2)
C28 H28 1.0000
C24 H24A 0.9800
C24 H24B 0.9800
C24 H24C 0.9800
C23 H23A 0.9800
C23 H23B 0.9800
C23 H23C 0.9800
C20 H20A 0.9800
C20 H20B 0.9800
C20 H20C 0.9800
C32 C31 1.529(2)
C32 H32A 0.9800
C32 H32B 0.9800
C32 H32C 0.9800
C21 H21A 0.9800
C21 H21B 0.9800
C21 H21C 0.9800
C26 H26A 0.9800
C26 H26B 0.9800
C26 H26C 0.9800
C4 H4 0.9500
C31 C33 1.540(2)
C31 H31 1.0000
C27 H27A 0.9800
C27 H27B 0.9800
C27 H27C 0.9800
C29 H29A 0.9800
C29 H29B 0.9800
C29 H29C 0.9800
C43 H43A 0.9800
C43 H43B 0.9800
C43 H43C 0.9800
C30 H30A 0.9800
C30 H30B 0.9800
C30 H30C 0.9800
C34 C35 1.494(3)
C34 C36 1.535(3)
C34 H34 1.0000
O2 C44 1.431(4)
O2 C47 1.432(4)
C33 H33A 0.9800
C33 H33B 0.9800
C33 H33C 0.9800
C35 H35A 0.9800
C35 H35B 0.9800
C35 H35C 0.9800
C36 H36A 0.9800
C36 H36B 0.9800
C36 H36C 0.9800
C44 C45 1.498(4)
C44 H44A 0.9900
C44 H44B 0.9900
C47 C46 1.490(4)
C47 H47A 0.9900
C47 H47B 0.9900
C45 C46 1.537(5)
C45 H45A 0.9900
C45 H45B 0.9900
C46 H46A 0.9900
C46 H46B 0.9900
P4 F3 1.500(6)
P4 F4 1.560(5)
P4 F5 1.564(6)
P4 F2 1.565(6)
P4 F1 1.590(6)
P4 F6 1.591(5)
P4B F1B 1.528(7)
P4B F6B 1.530(5)
P4B F2B 1.543(7)
P4B F5B 1.546(7)
P4B F4B 1.580(8)
P4B F3B 1.559(7)
F1B F5B 1.773(12)
